data_4037932
loop_
_publ_author_name
'Umetani, Masataka'
'Kim, Gakhyun'
'Tanaka, Takayuki'
'Kim, Dongho'
'Osuka, Atsuhiro'

_publ_section_title
;
 Rational Synthesis of 5,10-Diazaporphyrins via Nucleophilic Substitution
 Reactions of \a,\a'-Dibromotripyrrin and Dihydrogenation to Give
 5,10-Diazachlorins.
;
_journal_name_full 'The Journal of organic chemistry'
_journal_paper_doi 10.1021/acs.joc.9b03467
_journal_year 2020
_chemical_formula_moiety 'C34 H28 N6 S2'
_chemical_formula_sum 'C34 H28 N6 S2'
_chemical_formula_weight 584.74
_space_group_crystal_system monoclinic
_space_group_IT_number 14
_space_group_name_Hall '-P 2yn'
_space_group_name_H-M_alt 'P 1 21/n 1'
_atom_sites_solution_hydrogens geom
_audit_creation_method SHELXL-2014/7
_cell_angle_alpha 90
_cell_angle_beta 98.836(2)
_cell_angle_gamma 90
_cell_formula_units_Z 4
_cell_length_a 11.8237(3)
_cell_length_b 7.59420(10)
_cell_length_c 31.3580(7)
_cell_measurement_reflns_used 11068
_cell_measurement_temperature 93(2)
_cell_measurement_theta_max 72.5010
_cell_measurement_theta_min 2.8540
_cell_volume 2782.27(10)
_computing_structure_refinement 'SHELXL-2014/7 (Sheldrick, 2014)'
_diffrn_ambient_temperature 93(2)
_diffrn_detector_area_resol_mean 5.8140
_diffrn_measured_fraction_theta_full 0.992
_diffrn_measured_fraction_theta_max 0.978
_diffrn_measurement_device_type 'dtrek-CrysAlisPro-abstract goniometer imported rigaku-d*trek images'
_diffrn_measurement_method \w
_diffrn_radiation_type CuK\a
_diffrn_radiation_wavelength 1.54184
_diffrn_reflns_av_R_equivalents 0.0515
_diffrn_reflns_av_unetI/netI 0.0364
_diffrn_reflns_Laue_measured_fraction_full 0.992
_diffrn_reflns_Laue_measured_fraction_max 0.978
_diffrn_reflns_limit_h_max 14
_diffrn_reflns_limit_h_min -14
_diffrn_reflns_limit_k_max 9
_diffrn_reflns_limit_k_min -9
_diffrn_reflns_limit_l_max 32
_diffrn_reflns_limit_l_min -38
_diffrn_reflns_number 35707
_diffrn_reflns_point_group_measured_fraction_full 0.992
_diffrn_reflns_point_group_measured_fraction_max 0.978
_diffrn_reflns_theta_full 67.684
_diffrn_reflns_theta_max 74.010
_diffrn_reflns_theta_min 2.852
_exptl_absorpt_coefficient_mu 2.020
_exptl_absorpt_correction_T_max 1.00000
_exptl_absorpt_correction_T_min 0.84781
_exptl_absorpt_correction_type multi-scan
_exptl_absorpt_process_details 'CrysAlisPro 1.171.38.46 (Rigaku Oxford Diffraction, 2015)'
_exptl_crystal_colour Brown
_exptl_crystal_density_diffrn 1.396
_exptl_crystal_description Prism
_exptl_crystal_F_000 1224
_exptl_crystal_size_max 0.23
_exptl_crystal_size_mid 0.08
_exptl_crystal_size_min 0.01
_refine_diff_density_max 1.584
_refine_diff_density_min -0.412
_refine_diff_density_rms 0.114
_refine_ls_extinction_method none
_refine_ls_goodness_of_fit_ref 1.020
_refine_ls_hydrogen_treatment constr
_refine_ls_matrix_type full
_refine_ls_number_parameters 381
_refine_ls_number_reflns 5528
_refine_ls_number_restraints 0
_refine_ls_restrained_S_all 1.020
_refine_ls_R_factor_all 0.0748
_refine_ls_R_factor_gt 0.0656
_refine_ls_shift/su_max 0.000
_refine_ls_shift/su_mean 0.000
_refine_ls_structure_factor_coef Fsqd
_refine_ls_weighting_details 'w=1/[\s^2^(Fo^2^)+(0.1238P)^2^+3.7999P] where P=(Fo^2^+2Fc^2^)/3'
_refine_ls_weighting_scheme calc
_refine_ls_wR_factor_gt 0.1804
_refine_ls_wR_factor_ref 0.1892
_reflns_Friedel_coverage 0.000
_reflns_number_gt 4671
_reflns_number_total 5528
_reflns_threshold_expression 'I > 2\s(I)'
_cod_data_source_file jo9b03467_si_002.cif
_cod_data_source_block 180224umetani
_cod_original_sg_symbol_H-M 'P 21/n'
_cod_database_code 4037932
_shelx_shelxl_version_number 2014/7
_shelx_space_group_comment
;
The symmetry employed for this shelxl refinement is uniquely defined
by the following loop, which should always be used as a source of
symmetry information in preference to the above space-group names.
They are only intended as comments.
;

loop_
_space_group_symop_operation_xyz
'x, y, z'
'-x+1/2, y+1/2, -z+1/2'
'-x, -y, -z'
'x-1/2, -y-1/2, z-1/2'

loop_
_atom_site_label
_atom_site_type_symbol
_atom_site_fract_x
_atom_site_fract_y
_atom_site_fract_z
_atom_site_U_iso_or_equiv
_atom_site_adp_type
_atom_site_occupancy
_atom_site_site_symmetry_order
_atom_site_calc_flag
_atom_site_refinement_flags_posn
_atom_site_refinement_flags_adp
_atom_site_refinement_flags_occupancy
_atom_site_disorder_assembly
_atom_site_disorder_group
N1 N -0.0851(2) 0.5837(3) 0.09019(8) 0.0207(5) Uani 1 1 d . . . . .
N2 N 0.2361(2) 0.9132(3) 0.06278(8) 0.0205(5) Uani 1 1 d . . . . .
C13 C -0.1647(2) 0.6980(3) -0.08172(9) 0.0196(5) Uani 1 1 d . . . . .
C31 C 0.0601(3) 0.8116(4) 0.21840(9) 0.0242(6) Uani 1 1 d . . . . .
H1 H 0.1381 0.8613 0.2199 0.029 Uiso 1 1 calc R U . . .
H2 H 0.0040 0.9033 0.2069 0.029 Uiso 1 1 calc R U . . .
C33 C 0.3410(3) 0.6906(4) 0.19569(9) 0.0250(6) Uani 1 1 d . . . . .
H3 H 0.2796 0.6510 0.2116 0.030 Uiso 1 1 calc R U . . .
H4 H 0.3613 0.5919 0.1777 0.030 Uiso 1 1 calc R U . . .
N3 N 0.05963(19) 0.7503(3) 0.06065(7) 0.0196(5) Uani 1 1 d . . . . .
N4 N 0.14148(19) 0.8914(3) -0.01147(7) 0.0176(5) Uani 1 1 d . . . . .
H5 H 0.0750 0.8485 -0.0071 0.021 Uiso 1 1 calc R U . . .
N5 N -0.06005(19) 0.7548(3) -0.06258(7) 0.0195(5) Uani 1 1 d . . . . .
S1 S 0.04425(6) 0.61951(8) 0.18341(2) 0.0228(2) Uani 1 1 d . . . . .
S2 S 0.29331(6) 0.87992(8) 0.16195(2) 0.0224(2) Uani 1 1 d . . . . .
C19 C 0.1551(2) 0.9181(3) -0.13144(9) 0.0194(5) Uani 1 1 d . . . . .
C24 C 0.1598(2) 0.7757(4) -0.15972(9) 0.0220(6) Uani 1 1 d . . . . .
H6 H 0.1329 0.6631 -0.1527 0.026 Uiso 1 1 calc R U . . .
C26 C -0.4269(2) 0.7349(4) -0.10622(9) 0.0230(6) Uani 1 1 d . . . . .
H7 H -0.3959 0.8503 -0.1024 0.028 Uiso 1 1 calc R U . . .
N6 N -0.1374(2) 0.6129(3) 0.01251(7) 0.0191(5) Uani 1 1 d . . . . .
H8 H -0.0740 0.6597 0.0061 0.023 Uiso 1 1 calc R U . . .
C4 C 0.1573(2) 0.8279(3) 0.08050(9) 0.0195(5) Uani 1 1 d . . . . .
C10 C -0.0062(2) 0.8141(3) -0.09540(9) 0.0191(5) Uani 1 1 d . . . . .
C1 C 0.0131(2) 0.6713(3) 0.09290(9) 0.0191(5) Uani 1 1 d . . . . .
C15 C -0.2358(2) 0.5786(3) -0.01684(9) 0.0201(5) Uani 1 1 d . . . . .
C12 C -0.1787(2) 0.7216(4) -0.12811(9) 0.0218(6) Uani 1 1 d . . . . .
H9 H -0.2443 0.6927 -0.1484 0.026 Uiso 1 1 calc R U . . .
C8 C 0.1728(2) 0.9249(3) -0.05176(9) 0.0198(5) Uani 1 1 d . . . . .
C20 C 0.1967(2) 1.0829(4) -0.14231(9) 0.0231(6) Uani 1 1 d . . . . .
H10 H 0.1947 1.1801 -0.1234 0.028 Uiso 1 1 calc R U . . .
C2 C 0.0829(2) 0.6997(4) 0.13558(9) 0.0213(6) Uani 1 1 d . . . . .
C3 C 0.1746(2) 0.7993(4) 0.12790(9) 0.0219(6) Uani 1 1 d . . . . .
C5 C 0.2291(2) 0.9348(4) 0.02014(9) 0.0209(6) Uani 1 1 d . . . . .
C6 C 0.3201(2) 1.0034(4) -0.00031(10) 0.0245(6) Uani 1 1 d . . . . .
H11 H 0.3913 1.0474 0.0139 0.029 Uiso 1 1 calc R U . . .
C7 C 0.2864(2) 0.9942(4) -0.04389(9) 0.0233(6) Uani 1 1 d . . . . .
H12 H 0.3308 1.0281 -0.0653 0.028 Uiso 1 1 calc R U . . .
C9 C 0.1050(2) 0.8874(3) -0.09126(9) 0.0206(6) Uani 1 1 d . . . . .
C11 C -0.0802(2) 0.7926(4) -0.13682(9) 0.0210(6) Uani 1 1 d . . . . .
H13 H -0.0625 0.8227 -0.1645 0.025 Uiso 1 1 calc R U . . .
C14 C -0.2503(2) 0.6211(3) -0.06058(9) 0.0198(6) Uani 1 1 d . . . . .
C16 C -0.3164(2) 0.5001(4) 0.00707(9) 0.0227(6) Uani 1 1 d . . . . .
H14 H -0.3918 0.4634 -0.0044 0.027 Uiso 1 1 calc R U . . .
C17 C -0.2664(2) 0.4870(4) 0.04904(9) 0.0221(6) Uani 1 1 d . . . . .
H15 H -0.2997 0.4365 0.0719 0.027 Uiso 1 1 calc R U . . .
C18 C -0.1544(2) 0.5628(3) 0.05260(9) 0.0206(6) Uani 1 1 d . . . . .
C21 C 0.2407(3) 1.1045(4) -0.18041(10) 0.0264(6) Uani 1 1 d . . . . .
H16 H 0.2687 1.2164 -0.1874 0.032 Uiso 1 1 calc R U . . .
C22 C 0.2442(2) 0.9644(4) -0.20833(9) 0.0257(6) Uani 1 1 d . . . . .
H17 H 0.2741 0.9801 -0.2345 0.031 Uiso 1 1 calc R U . . .
C23 C 0.2037(2) 0.7996(4) -0.19791(9) 0.0242(6) Uani 1 1 d . . . . .
H18 H 0.2061 0.7033 -0.2171 0.029 Uiso 1 1 calc R U . . .
C25 C -0.3657(2) 0.5912(4) -0.08653(9) 0.0201(6) Uani 1 1 d . . . . .
C27 C -0.5335(2) 0.7090(4) -0.13138(9) 0.0247(6) Uani 1 1 d . . . . .
H19 H -0.5747 0.8068 -0.1447 0.030 Uiso 1 1 calc R U . . .
C28 C -0.5798(2) 0.5405(4) -0.13714(9) 0.0252(6) Uani 1 1 d . . . . .
H20 H -0.6521 0.5233 -0.1546 0.030 Uiso 1 1 calc R U . . .
C29 C -0.5201(3) 0.3980(4) -0.11730(10) 0.0254(6) Uani 1 1 d . . . . .
H21 H -0.5517 0.2830 -0.1212 0.031 Uiso 1 1 calc R U . . .
C30 C -0.4140(2) 0.4226(4) -0.09172(9) 0.0222(6) Uani 1 1 d . . . . .
H22 H -0.3743 0.3247 -0.0777 0.027 Uiso 1 1 calc R U . . .
C32 C 0.0397(3) 0.7544(4) 0.26276(10) 0.0351(8) Uani 1 1 d . . . . .
H23 H -0.0371 0.7037 0.2608 0.053 Uiso 1 1 calc R U . . .
H24 H 0.0462 0.8565 0.2821 0.053 Uiso 1 1 calc R U . . .
H25 H 0.0968 0.6659 0.2741 0.053 Uiso 1 1 calc R U . . .
C34 C 0.4451(3) 0.7491(4) 0.22699(11) 0.0354(8) Uani 1 1 d . . . . .
H26 H 0.5037 0.7935 0.2108 0.053 Uiso 1 1 calc R U . . .
H27 H 0.4757 0.6488 0.2448 0.053 Uiso 1 1 calc R U . . .
H28 H 0.4230 0.8426 0.2456 0.053 Uiso 1 1 calc R U . . .

loop_
_atom_site_aniso_label
_atom_site_aniso_U_11
_atom_site_aniso_U_22
_atom_site_aniso_U_33
_atom_site_aniso_U_23
_atom_site_aniso_U_13
_atom_site_aniso_U_12
N1 0.0271(12) 0.0161(10) 0.0176(12) 0.0000(9) -0.0007(9) 0.0018(9)
N2 0.0278(12) 0.0168(11) 0.0161(12) -0.0003(9) 0.0009(9) 0.0016(9)
C13 0.0238(13) 0.0151(12) 0.0190(14) 0.0007(10) 0.0001(10) 0.0021(10)
C31 0.0343(15) 0.0188(13) 0.0188(14) -0.0020(11) 0.0022(11) -0.0006(11)
C33 0.0325(15) 0.0191(13) 0.0213(15) 0.0016(11) -0.0023(12) 0.0013(11)
N3 0.0252(11) 0.0161(11) 0.0165(12) -0.0005(9) 0.0001(9) 0.0013(8)
N4 0.0216(11) 0.0170(10) 0.0129(11) -0.0008(8) -0.0010(8) -0.0007(8)
N5 0.0239(11) 0.0157(11) 0.0183(12) 0.0007(9) 0.0014(9) 0.0014(8)
S1 0.0358(4) 0.0173(3) 0.0148(4) -0.0001(2) 0.0016(3) -0.0027(2)
S2 0.0299(4) 0.0177(3) 0.0174(4) 0.0011(2) -0.0038(3) -0.0008(2)
C19 0.0216(12) 0.0185(12) 0.0169(14) 0.0014(10) -0.0005(10) 0.0021(10)
C24 0.0248(13) 0.0200(13) 0.0199(14) 0.0013(11) -0.0007(11) 0.0003(10)
C26 0.0271(14) 0.0215(13) 0.0201(14) 0.0020(11) 0.0023(11) 0.0008(11)
N6 0.0262(11) 0.0157(10) 0.0156(12) 0.0011(8) 0.0038(9) -0.0005(8)
C4 0.0263(13) 0.0159(12) 0.0154(13) 0.0006(10) 0.0003(10) 0.0041(10)
C10 0.0257(13) 0.0141(12) 0.0166(13) 0.0002(10) 0.0011(10) 0.0023(10)
C1 0.0268(13) 0.0146(12) 0.0157(13) 0.0000(10) 0.0020(10) 0.0015(10)
C15 0.0227(13) 0.0174(12) 0.0190(14) -0.0011(10) -0.0009(10) 0.0013(10)
C12 0.0257(13) 0.0203(13) 0.0179(14) 0.0004(11) -0.0013(11) 0.0006(10)
C8 0.0266(13) 0.0164(12) 0.0164(14) 0.0006(10) 0.0029(11) 0.0018(10)
C20 0.0278(14) 0.0204(13) 0.0201(15) -0.0002(11) 0.0006(11) 0.0005(11)
C2 0.0303(14) 0.0180(13) 0.0144(13) 0.0002(10) -0.0002(11) 0.0019(11)
C3 0.0309(14) 0.0163(12) 0.0166(14) 0.0000(10) -0.0020(11) 0.0033(11)
C5 0.0256(13) 0.0178(12) 0.0180(14) -0.0006(11) -0.0012(11) 0.0016(10)
C6 0.0253(13) 0.0233(14) 0.0235(15) 0.0001(11) -0.0010(11) -0.0005(11)
C7 0.0274(14) 0.0219(13) 0.0208(15) 0.0003(11) 0.0041(11) -0.0007(11)
C9 0.0271(13) 0.0153(12) 0.0191(14) -0.0024(10) 0.0024(11) -0.0001(10)
C11 0.0267(13) 0.0197(13) 0.0155(13) 0.0002(10) 0.0003(11) 0.0021(10)
C14 0.0241(13) 0.0158(12) 0.0188(14) 0.0019(10) 0.0011(11) 0.0032(10)
C16 0.0261(13) 0.0218(13) 0.0193(14) -0.0007(11) 0.0008(11) -0.0020(11)
C17 0.0275(13) 0.0202(13) 0.0187(14) 0.0017(11) 0.0038(11) 0.0002(11)
C18 0.0280(14) 0.0166(12) 0.0165(14) -0.0004(10) 0.0012(11) 0.0011(10)
C21 0.0293(15) 0.0222(14) 0.0276(16) 0.0051(11) 0.0038(12) -0.0013(11)
C22 0.0286(14) 0.0315(15) 0.0171(14) 0.0054(12) 0.0043(11) 0.0032(12)
C23 0.0291(14) 0.0243(14) 0.0180(14) -0.0025(11) -0.0005(11) 0.0034(11)
C25 0.0231(13) 0.0213(13) 0.0155(14) -0.0012(10) 0.0018(10) 0.0016(10)
C27 0.0281(14) 0.0256(14) 0.0191(14) 0.0028(11) -0.0002(11) 0.0029(11)
C28 0.0254(14) 0.0301(15) 0.0191(14) -0.0023(12) -0.0002(11) 0.0002(11)
C29 0.0276(14) 0.0243(14) 0.0233(15) -0.0030(11) 0.0007(12) -0.0030(11)
C30 0.0244(13) 0.0213(13) 0.0200(14) -0.0005(11) 0.0003(11) 0.0022(11)
C32 0.064(2) 0.0230(15) 0.0197(16) -0.0030(12) 0.0098(15) -0.0053(14)
C34 0.0457(19) 0.0236(15) 0.0308(18) 0.0023(13) -0.0135(14) 0.0002(13)

loop_
_atom_type_symbol
_atom_type_description
_atom_type_scat_dispersion_real
_atom_type_scat_dispersion_imag
_atom_type_scat_source
C C 0.0181 0.0091 'International Tables Vol C Tables 4.2.6.8 and 6.1.1.4'
H H 0.0000 0.0000 'International Tables Vol C Tables 4.2.6.8 and 6.1.1.4'
N N 0.0311 0.0180 'International Tables Vol C Tables 4.2.6.8 and 6.1.1.4'
S S 0.3331 0.5567 'International Tables Vol C Tables 4.2.6.8 and 6.1.1.4'

loop_
_geom_angle_atom_site_label_1
_geom_angle_atom_site_label_2
_geom_angle_atom_site_label_3
_geom_angle
_geom_angle_site_symmetry_1
_geom_angle_site_symmetry_3
_geom_angle_publ_flag
C1 N1 C18 121.7(2) . . ?
C4 N2 C5 122.7(2) . . ?
N5 C13 C14 126.2(3) . . ?
N5 C13 C12 111.1(2) . . ?
C14 C13 C12 122.7(2) . . ?
C32 C31 S1 108.0(2) . . ?
C32 C31 H1 110.1 . . ?
S1 C31 H1 110.1 . . ?
C32 C31 H2 110.1 . . ?
S1 C31 H2 110.1 . . ?
H1 C31 H2 108.4 . . ?
C34 C33 S2 107.0(2) . . ?
C34 C33 H3 110.3 . . ?
S2 C33 H3 110.3 . . ?
C34 C33 H4 110.3 . . ?
S2 C33 H4 110.3 . . ?
H3 C33 H4 108.6 . . ?
C4 N3 C1 105.2(2) . . ?
C5 N4 C8 109.8(2) . . ?
C5 N4 H5 125.1 . . ?
C8 N4 H5 125.1 . . ?
C13 N5 C10 105.7(2) . . ?
C2 S1 C31 102.86(13) . . ?
C3 S2 C33 103.16(13) . . ?
C20 C19 C24 118.9(3) . . ?
C20 C19 C9 122.9(2) . . ?
C24 C19 C9 118.2(2) . . ?
C23 C24 C19 120.0(3) . . ?
C23 C24 H6 120.0 . . ?
C19 C24 H6 120.0 . . ?
C27 C26 C25 120.0(3) . . ?
C27 C26 H7 120.0 . . ?
C25 C26 H7 120.0 . . ?
C18 N6 C15 109.3(2) . . ?
C18 N6 H8 125.3 . . ?
C15 N6 H8 125.3 . . ?
N2 C4 N3 128.5(3) . . ?
N2 C4 C3 119.6(2) . . ?
N3 C4 C3 111.8(2) . . ?
N5 C10 C9 126.5(3) . . ?
N5 C10 C11 110.4(2) . . ?
C9 C10 C11 123.2(3) . . ?
N1 C1 N3 128.4(3) . . ?
N1 C1 C2 119.5(2) . . ?
N3 C1 C2 112.1(2) . . ?
C14 C15 N6 124.8(2) . . ?
C14 C15 C16 128.4(3) . . ?
N6 C15 C16 106.7(2) . . ?
C11 C12 C13 106.5(2) . . ?
C11 C12 H9 126.8 . . ?
C13 C12 H9 126.8 . . ?
N4 C8 C9 124.8(3) . . ?
N4 C8 C7 106.5(2) . . ?
C9 C8 C7 128.6(3) . . ?
C21 C20 C19 120.4(3) . . ?
C21 C20 H10 119.8 . . ?
C19 C20 H10 119.8 . . ?
C3 C2 C1 105.5(2) . . ?
C3 C2 S1 131.4(2) . . ?
C1 C2 S1 123.0(2) . . ?
C2 C3 C4 105.4(2) . . ?
C2 C3 S2 132.1(2) . . ?
C4 C3 S2 122.5(2) . . ?
N2 C5 N4 128.5(3) . . ?
N2 C5 C6 123.8(3) . . ?
N4 C5 C6 107.6(2) . . ?
C7 C6 C5 107.8(3) . . ?
C7 C6 H11 126.1 . . ?
C5 C6 H11 126.1 . . ?
C6 C7 C8 108.3(2) . . ?
C6 C7 H12 125.8 . . ?
C8 C7 H12 125.8 . . ?
C8 C9 C10 124.0(3) . . ?
C8 C9 C19 118.0(2) . . ?
C10 C9 C19 117.9(2) . . ?
C12 C11 C10 106.4(2) . . ?
C12 C11 H13 126.8 . . ?
C10 C11 H13 126.8 . . ?
C15 C14 C13 124.6(3) . . ?
C15 C14 C25 117.6(2) . . ?
C13 C14 C25 117.7(2) . . ?
C17 C16 C15 108.2(2) . . ?
C17 C16 H14 125.9 . . ?
C15 C16 H14 125.9 . . ?
C16 C17 C18 107.8(2) . . ?
C16 C17 H15 126.1 . . ?
C18 C17 H15 126.1 . . ?
N1 C18 N6 128.7(3) . . ?
N1 C18 C17 123.4(3) . . ?
N6 C18 C17 107.9(2) . . ?
C22 C21 C20 120.5(3) . . ?
C22 C21 H16 119.7 . . ?
C20 C21 H16 119.7 . . ?
C21 C22 C23 119.8(3) . . ?
C21 C22 H17 120.1 . . ?
C23 C22 H17 120.1 . . ?
C24 C23 C22 120.4(3) . . ?
C24 C23 H18 119.8 . . ?
C22 C23 H18 119.8 . . ?
C26 C25 C30 119.1(3) . . ?
C26 C25 C14 119.3(2) . . ?
C30 C25 C14 121.6(2) . . ?
C28 C27 C26 120.5(3) . . ?
C28 C27 H19 119.8 . . ?
C26 C27 H19 119.8 . . ?
C29 C28 C27 119.7(3) . . ?
C29 C28 H20 120.1 . . ?
C27 C28 H20 120.1 . . ?
C28 C29 C30 120.3(3) . . ?
C28 C29 H21 119.8 . . ?
C30 C29 H21 119.8 . . ?
C29 C30 C25 120.3(3) . . ?
C29 C30 H22 119.8 . . ?
C25 C30 H22 119.8 . . ?
C31 C32 H23 109.5 . . ?
C31 C32 H24 109.5 . . ?
H23 C32 H24 109.5 . . ?
C31 C32 H25 109.5 . . ?
H23 C32 H25 109.5 . . ?
H24 C32 H25 109.5 . . ?
C33 C34 H26 109.5 . . ?
C33 C34 H27 109.5 . . ?
H26 C34 H27 109.5 . . ?
C33 C34 H28 109.5 . . ?
H26 C34 H28 109.5 . . ?
H27 C34 H28 109.5 . . ?

loop_
_geom_bond_atom_site_label_1
_geom_bond_atom_site_label_2
_geom_bond_distance
_geom_bond_site_symmetry_2
_geom_bond_publ_flag
N1 C1 1.330(4) . ?
N1 C18 1.338(4) . ?
N2 C4 1.325(4) . ?
N2 C5 1.337(4) . ?
C13 N5 1.360(3) . ?
C13 C14 1.417(4) . ?
C13 C12 1.450(4) . ?
C31 C32 1.512(4) . ?
C31 S1 1.818(3) . ?
C31 H1 0.9900 . ?
C31 H2 0.9900 . ?
C33 C34 1.517(4) . ?
C33 S2 1.822(3) . ?
C33 H3 0.9900 . ?
C33 H4 0.9900 . ?
N3 C4 1.360(4) . ?
N3 C1 1.362(3) . ?
N4 C5 1.360(3) . ?
N4 C8 1.393(3) . ?
N4 H5 0.8800 . ?
N5 C10 1.367(4) . ?
S1 C2 1.744(3) . ?
S2 C3 1.739(3) . ?
C19 C20 1.406(4) . ?
C19 C24 1.404(4) . ?
C19 C9 1.490(4) . ?
C24 C23 1.388(4) . ?
C24 H6 0.9500 . ?
C26 C27 1.394(4) . ?
C26 C25 1.400(4) . ?
C26 H7 0.9500 . ?
N6 C18 1.358(4) . ?
N6 C15 1.393(4) . ?
N6 H8 0.8800 . ?
C4 C3 1.485(4) . ?
C10 C9 1.415(4) . ?
C10 C11 1.460(4) . ?
C1 C2 1.476(4) . ?
C15 C14 1.394(4) . ?
C15 C16 1.430(4) . ?
C12 C11 1.349(4) . ?
C12 H9 0.9500 . ?
C8 C9 1.397(4) . ?
C8 C7 1.428(4) . ?
C20 C21 1.384(4) . ?
C20 H10 0.9500 . ?
C2 C3 1.373(4) . ?
C5 C6 1.433(4) . ?
C6 C7 1.366(4) . ?
C6 H11 0.9500 . ?
C7 H12 0.9500 . ?
C11 H13 0.9500 . ?
C14 C25 1.495(4) . ?
C16 C17 1.361(4) . ?
C16 H14 0.9500 . ?
C17 C18 1.432(4) . ?
C17 H15 0.9500 . ?
C21 C22 1.383(4) . ?
C21 H16 0.9500 . ?
C22 C23 1.396(4) . ?
C22 H17 0.9500 . ?
C23 H18 0.9500 . ?
C25 C30 1.401(4) . ?
C27 C28 1.393(4) . ?
C27 H19 0.9500 . ?
C28 C29 1.386(4) . ?
C28 H20 0.9500 . ?
C29 C30 1.394(4) . ?
C29 H21 0.9500 . ?
C30 H22 0.9500 . ?
C32 H23 0.9800 . ?
C32 H24 0.9800 . ?
C32 H25 0.9800 . ?
C34 H26 0.9800 . ?
C34 H27 0.9800 . ?
C34 H28 0.9800 . ?

loop_
_geom_hbond_atom_site_label_D
_geom_hbond_atom_site_label_H
_geom_hbond_atom_site_label_A
_geom_hbond_distance_DH
_geom_hbond_distance_HA
_geom_hbond_distance_DA
_geom_hbond_angle_DHA
_geom_hbond_site_symmetry_A
C31 H1 S2 0.99 2.78 3.536(3) 133.7 .
C33 H3 S1 0.99 2.80 3.513(3) 129.6 .
N4 H5 N3 0.88 2.29 2.806(3) 117.7 .
N4 H5 N5 0.88 2.29 2.854(3) 122.2 .
N6 H8 N3 0.88 2.25 2.777(3) 118.1 .
N6 H8 N5 0.88 2.30 2.864(3) 121.8 .

loop_
_geom_torsion_atom_site_label_1
_geom_torsion_atom_site_label_2
_geom_torsion_atom_site_label_3
_geom_torsion_atom_site_label_4
_geom_torsion
_geom_torsion_site_symmetry_1
_geom_torsion_site_symmetry_2
_geom_torsion_site_symmetry_3
_geom_torsion_site_symmetry_4
_geom_torsion_publ_flag
C14 C13 N5 C10 178.4(2) . . . . ?
C12 C13 N5 C10 -0.1(3) . . . . ?
C32 C31 S1 C2 -174.6(2) . . . . ?
C34 C33 S2 C3 -179.7(2) . . . . ?
C20 C19 C24 C23 -0.8(4) . . . . ?
C9 C19 C24 C23 178.7(3) . . . . ?
C5 N2 C4 N3 -0.2(4) . . . . ?
C5 N2 C4 C3 176.1(2) . . . . ?
C1 N3 C4 N2 176.1(3) . . . . ?
C1 N3 C4 C3 -0.5(3) . . . . ?
C13 N5 C10 C9 179.5(3) . . . . ?
C13 N5 C10 C11 -0.3(3) . . . . ?
C18 N1 C1 N3 -0.3(4) . . . . ?
C18 N1 C1 C2 176.3(2) . . . . ?
C4 N3 C1 N1 177.3(3) . . . . ?
C4 N3 C1 C2 0.4(3) . . . . ?
C18 N6 C15 C14 176.9(2) . . . . ?
C18 N6 C15 C16 -1.1(3) . . . . ?
N5 C13 C12 C11 0.4(3) . . . . ?
C14 C13 C12 C11 -178.1(2) . . . . ?
C5 N4 C8 C9 176.8(2) . . . . ?
C5 N4 C8 C7 -0.4(3) . . . . ?
C24 C19 C20 C21 0.5(4) . . . . ?
C9 C19 C20 C21 -179.0(3) . . . . ?
N1 C1 C2 C3 -177.3(2) . . . . ?
N3 C1 C2 C3 -0.2(3) . . . . ?
N1 C1 C2 S1 1.3(4) . . . . ?
N3 C1 C2 S1 178.43(19) . . . . ?
C31 S1 C2 C3 47.4(3) . . . . ?
C31 S1 C2 C1 -130.8(2) . . . . ?
C1 C2 C3 C4 -0.1(3) . . . . ?
S1 C2 C3 C4 -178.6(2) . . . . ?
C1 C2 C3 S2 -178.5(2) . . . . ?
S1 C2 C3 S2 3.1(5) . . . . ?
N2 C4 C3 C2 -176.5(2) . . . . ?
N3 C4 C3 C2 0.4(3) . . . . ?
N2 C4 C3 S2 2.0(4) . . . . ?
N3 C4 C3 S2 178.97(19) . . . . ?
C33 S2 C3 C2 45.4(3) . . . . ?
C33 S2 C3 C4 -132.7(2) . . . . ?
C4 N2 C5 N4 6.2(4) . . . . ?
C4 N2 C5 C6 -170.6(3) . . . . ?
C8 N4 C5 N2 -175.7(3) . . . . ?
C8 N4 C5 C6 1.4(3) . . . . ?
N2 C5 C6 C7 175.4(3) . . . . ?
N4 C5 C6 C7 -1.9(3) . . . . ?
C5 C6 C7 C8 1.7(3) . . . . ?
N4 C8 C7 C6 -0.8(3) . . . . ?
C9 C8 C7 C6 -177.9(3) . . . . ?
N4 C8 C9 C10 1.7(4) . . . . ?
C7 C8 C9 C10 178.3(3) . . . . ?
N4 C8 C9 C19 -175.1(2) . . . . ?
C7 C8 C9 C19 1.4(4) . . . . ?
N5 C10 C9 C8 -6.2(4) . . . . ?
C11 C10 C9 C8 173.5(2) . . . . ?
N5 C10 C9 C19 170.6(2) . . . . ?
C11 C10 C9 C19 -9.7(4) . . . . ?
C20 C19 C9 C8 -57.7(4) . . . . ?
C24 C19 C9 C8 122.8(3) . . . . ?
C20 C19 C9 C10 125.3(3) . . . . ?
C24 C19 C9 C10 -54.2(3) . . . . ?
C13 C12 C11 C10 -0.6(3) . . . . ?
N5 C10 C11 C12 0.5(3) . . . . ?
C9 C10 C11 C12 -179.2(2) . . . . ?
N6 C15 C14 C13 3.0(4) . . . . ?
C16 C15 C14 C13 -179.5(3) . . . . ?
N6 C15 C14 C25 -174.0(2) . . . . ?
C16 C15 C14 C25 3.5(4) . . . . ?
N5 C13 C14 C15 -5.6(4) . . . . ?
C12 C13 C14 C15 172.7(3) . . . . ?
N5 C13 C14 C25 171.4(2) . . . . ?
C12 C13 C14 C25 -10.3(4) . . . . ?
C14 C15 C16 C17 -178.5(3) . . . . ?
N6 C15 C16 C17 -0.6(3) . . . . ?
C15 C16 C17 C18 2.0(3) . . . . ?
C1 N1 C18 N6 4.1(4) . . . . ?
C1 N1 C18 C17 -172.7(3) . . . . ?
C15 N6 C18 N1 -175.0(3) . . . . ?
C15 N6 C18 C17 2.3(3) . . . . ?
C16 C17 C18 N1 174.8(3) . . . . ?
C16 C17 C18 N6 -2.7(3) . . . . ?
C19 C20 C21 C22 0.1(4) . . . . ?
C20 C21 C22 C23 -0.3(4) . . . . ?
C19 C24 C23 C22 0.5(4) . . . . ?
C21 C22 C23 C24 0.1(4) . . . . ?
C27 C26 C25 C30 -1.4(4) . . . . ?
C27 C26 C25 C14 178.5(3) . . . . ?
C15 C14 C25 C26 118.1(3) . . . . ?
C13 C14 C25 C26 -59.1(3) . . . . ?
C15 C14 C25 C30 -62.0(4) . . . . ?
C13 C14 C25 C30 120.8(3) . . . . ?
C25 C26 C27 C28 0.1(4) . . . . ?
C26 C27 C28 C29 0.7(4) . . . . ?
C27 C28 C29 C30 -0.1(4) . . . . ?
C28 C29 C30 C25 -1.3(4) . . . . ?
C26 C25 C30 C29 2.0(4) . . . . ?
C14 C25 C30 C29 -177.8(3) . . . . ?
